data_2228559
loop_
_publ_author_name
'Stavila, Vitalie'
'Whitmire, Kenton H.'

_publ_section_title
;
 (<i>N</i>,<i>N</i>-Dimethylformamide-\k<i>O</i>)bis(3-hydroxypicolinato-\k^2^<i>N</i>,<i>O</i>^2^)phenylbismuth(III)
;
_journal_coeditor_code SJ5046
_journal_issue 12
_journal_name_full 'Acta Crystallographica Section E'
_journal_page_first m1547
_journal_page_last m1548
_journal_paper_doi 10.1107/S1600536810044235
_journal_volume 66
_journal_year 2010
_chemical_formula_iupac '[Bi (C6 H5) (C6 H4 N O3)2 (C3 H7 N O)]'
_chemical_formula_moiety 'C21 H20 Bi N3 O7'
_chemical_formula_sum 'C21 H20 Bi N3 O7'
_chemical_formula_weight 635.38
_chemical_name_systematic
;
(<i>N</i>,<i>N</i>-Dimethylformamide-\k<i>O</i>)bis(3-hydroxypicolinato-
\k^2^<i>N</i>,<i>O</i>^2^)phenylbismuth(III)
;
_space_group_IT_number 14
_symmetry_cell_setting monoclinic
_symmetry_space_group_name_Hall '-P 2ybc'
_symmetry_space_group_name_H-M 'P 1 21/c 1'
_atom_sites_solution_hydrogens geom
_atom_sites_solution_primary direct
_atom_sites_solution_secondary difmap
_audit_creation_method SHELXL-97
_cell_angle_alpha 90.00
_cell_angle_beta 104.24(3)
_cell_angle_gamma 90.00
_cell_formula_units_Z 4
_cell_length_a 8.2377(16)
_cell_length_b 21.989(4)
_cell_length_c 12.380(3)
_cell_measurement_reflns_used 7774
_cell_measurement_temperature 294.0(10)
_cell_measurement_theta_max 24.71
_cell_measurement_theta_min 2.51
_cell_volume 2173.6(8)
_computing_cell_refinement 'SAINT-Plus (Bruker, 2004)'
_computing_data_collection 'SMART (Bruker, 2004)'
_computing_data_reduction 'SAINT-Plus and XPREP (Bruker, 2004)'
_computing_molecular_graphics 'SHELXTL (Sheldrick, 2008)'
_computing_publication_material 'SHELXTL (Sheldrick, 2008)'
_computing_structure_refinement 'SHELXL97 (Sheldrick, 2008)'
_computing_structure_solution 'SHELXS97 (Sheldrick, 2008)'
_diffrn_ambient_temperature 294.0(10)
_diffrn_measured_fraction_theta_full 0.988
_diffrn_measured_fraction_theta_max 0.988
_diffrn_measurement_device_type 'Bruker SMART 1000 CCD'
_diffrn_measurement_method '\w scans'
_diffrn_radiation_monochromator graphite
_diffrn_radiation_source 'fine-focus sealed tube'
_diffrn_radiation_type MoK\a
_diffrn_radiation_wavelength 0.71073
_diffrn_reflns_av_R_equivalents 0.0307
_diffrn_reflns_av_sigmaI/netI 0.0248
_diffrn_reflns_limit_h_max 9
_diffrn_reflns_limit_h_min -9
_diffrn_reflns_limit_k_max 25
_diffrn_reflns_limit_k_min -25
_diffrn_reflns_limit_l_max 13
_diffrn_reflns_limit_l_min -14
_diffrn_reflns_number 15126
_diffrn_reflns_theta_full 24.81
_diffrn_reflns_theta_max 24.81
_diffrn_reflns_theta_min 1.93
_diffrn_standards_number 0
_exptl_absorpt_coefficient_mu 8.160
_exptl_absorpt_correction_T_max 0.450
_exptl_absorpt_correction_T_min 0.356
_exptl_absorpt_correction_type multi-scan
_exptl_absorpt_process_details '(SADABS; Bruker, 2004)'
_exptl_crystal_colour light-yellow
_exptl_crystal_density_diffrn 1.942
_exptl_crystal_density_method 'not measured'
_exptl_crystal_description block
_exptl_crystal_F_000 1224
_exptl_crystal_size_max 0.14
_exptl_crystal_size_mid 0.11
_exptl_crystal_size_min 0.10
_refine_diff_density_max 0.719
_refine_diff_density_min -0.942
_refine_ls_extinction_method none
_refine_ls_goodness_of_fit_ref 1.108
_refine_ls_hydrogen_treatment mixed
_refine_ls_matrix_type full
_refine_ls_number_parameters 299
_refine_ls_number_reflns 3669
_refine_ls_number_restraints 4
_refine_ls_restrained_S_all 1.108
_refine_ls_R_factor_all 0.0245
_refine_ls_R_factor_gt 0.0207
_refine_ls_shift/su_max_lt 0.001
_refine_ls_shift/su_mean 0.000
_refine_ls_structure_factor_coef Fsqd
_refine_ls_weighting_details 'calc w=1/[\s^2^(Fo^2^)+(0.0202P)^2^+1.6444P] where P=(Fo^2^+2Fc^2^)/3'
_refine_ls_weighting_scheme calc
_refine_ls_wR_factor_gt 0.0468
_refine_ls_wR_factor_ref 0.0481
_reflns_number_gt 3314
_reflns_number_total 3669
_reflns_threshold_expression I>2\s(I)
_cod_data_source_file sj5046.cif
_cod_data_source_block I
_cod_original_cell_volume 2173.6(7)
_cod_original_sg_symbol_H-M 'P 21/c'
_cod_database_code 2228559
_cod_database_fobs_code 2228559

loop_
_symmetry_equiv_pos_as_xyz
'x, y, z'
'-x, y+1/2, -z+1/2'
'-x, -y, -z'
'x, -y-1/2, z-1/2'

loop_
_atom_site_type_symbol
_atom_site_label
_atom_site_fract_x
_atom_site_fract_y
_atom_site_fract_z
_atom_site_U_iso_or_equiv
_atom_site_adp_type
_atom_site_calc_flag
_atom_site_refinement_flags
_atom_site_occupancy
_atom_site_disorder_assembly
_atom_site_disorder_group
Bi Bi1 0.163597(16) 0.410112(6) 0.270490(11) 0.02944(6) Uani d . 1 . .
N N1 -0.0947(4) 0.39564(14) 0.0950(3) 0.0350(7) Uani d . 1 . .
N N2 0.4598(3) 0.44505(13) 0.3132(2) 0.0296(7) Uani d . 1 . .
N N3 -0.1613(4) 0.30791(16) 0.4752(3) 0.0484(9) Uani d . 1 . .
O O11 0.2210(3) 0.43021(14) 0.0973(2) 0.0460(7) Uani d . 1 . .
O O12 0.1580(4) 0.43682(17) -0.0856(2) 0.0616(9) Uani d D 1 . .
O O13 -0.1422(4) 0.42463(17) -0.1993(3) 0.0700(10) Uani d D 1 . .
H H13A -0.047(2) 0.4405(17) -0.179(3) 0.084 Uiso d D 1 . .
O O21 0.3075(3) 0.39088(11) 0.4591(2) 0.0345(6) Uani d . 1 . .
O O22 0.5381(3) 0.40081(12) 0.5967(2) 0.0431(7) Uani d D 1 . .
O O23 0.7918(3) 0.45888(13) 0.5663(2) 0.0424(7) Uani d D 1 . .
H H23A 0.721(3) 0.4455(17) 0.599(2) 0.051 Uiso d D 1 . .
O O31 -0.0596(3) 0.35957(13) 0.3485(2) 0.0463(7) Uani d . 1 . .
C C11 0.1176(5) 0.42747(18) 0.0033(3) 0.0384(9) Uani d . 1 . .
C C12 -0.0582(5) 0.41051(16) -0.0012(3) 0.0342(8) Uani d . 1 . .
C C13 -0.1795(6) 0.41097(19) -0.1030(4) 0.0483(11) Uani d . 1 . .
C C14 -0.3443(6) 0.3973(2) -0.1012(4) 0.0602(13) Uani d . 1 . .
H H14A -0.4287 0.3973 -0.1668 0.072 Uiso calc R 1 . .
C C15 -0.3797(5) 0.3840(2) -0.0021(4) 0.0568(12) Uani d . 1 . .
H H15A -0.4893 0.3757 0.0007 0.068 Uiso calc R 1 . .
C C16 -0.2524(5) 0.3828(2) 0.0945(4) 0.0446(10) Uani d . 1 . .
H H16A -0.2781 0.3727 0.1614 0.053 Uiso calc R 1 . .
C C21 0.4577(5) 0.40784(15) 0.4986(3) 0.0311(8) Uani d . 1 . .
C C22 0.5437(4) 0.43992(15) 0.4213(3) 0.0279(8) Uani d . 1 . .
C C23 0.7050(4) 0.46376(16) 0.4596(3) 0.0310(8) Uani d . 1 . .
C C24 0.7768(4) 0.49391(17) 0.3847(3) 0.0372(9) Uani d . 1 . .
H H24A 0.8836 0.5105 0.4082 0.045 Uiso calc R 1 . .
C C25 0.6894(5) 0.49916(19) 0.2758(3) 0.0405(10) Uani d . 1 . .
H H25A 0.7360 0.5194 0.2247 0.049 Uiso calc R 1 . .
C C26 0.5304(5) 0.47394(18) 0.2424(3) 0.0381(9) Uani d . 1 . .
H H26A 0.4716 0.4774 0.1682 0.046 Uiso calc R 1 . .
C C31 -0.0559(5) 0.34549(19) 0.4457(4) 0.0421(10) Uani d . 1 . .
H H31A 0.024(5) 0.3600(19) 0.512(4) 0.056(13) Uiso d . 1 . .
C C32 -0.1501(7) 0.2935(3) 0.5913(4) 0.0744(16) Uani d . 1 . .
H H32A -0.0565 0.3146 0.6378 0.112 Uiso calc R 1 . .
H H32B -0.1352 0.2505 0.6026 0.112 Uiso calc R 1 . .
H H32C -0.2513 0.3060 0.6104 0.112 Uiso calc R 1 . .
C C33 -0.2927(7) 0.2800(3) 0.3906(5) 0.0903(19) Uani d . 1 . .
H H33A -0.2842 0.2932 0.3183 0.135 Uiso calc R 1 . .
H H33B -0.3997 0.2916 0.4017 0.135 Uiso calc R 1 . .
H H33C -0.2814 0.2365 0.3955 0.135 Uiso calc R 1 . .
C C41 0.2374(4) 0.31401(17) 0.2439(3) 0.0341(8) Uani d . 1 . .
C C42 0.2978(6) 0.2968(2) 0.1537(4) 0.0550(12) Uani d . 1 . .
H H42A 0.3107 0.3258 0.1019 0.066 Uiso calc R 1 . .
C C43 0.3391(6) 0.2369(3) 0.1397(4) 0.0666(14) Uani d . 1 . .
H H43A 0.3812 0.2263 0.0791 0.080 Uiso calc R 1 . .
C C44 0.3194(6) 0.1938(3) 0.2124(4) 0.0676(16) Uani d . 1 . .
H H44A 0.3451 0.1535 0.2011 0.081 Uiso calc R 1 . .
C C45 0.2610(6) 0.2096(2) 0.3034(4) 0.0602(13) Uani d . 1 . .
H H45A 0.2486 0.1800 0.3545 0.072 Uiso calc R 1 . .
C C46 0.2204(5) 0.26970(18) 0.3191(4) 0.0453(10) Uani d . 1 . .
H H46A 0.1814 0.2802 0.3810 0.054 Uiso calc R 1 . .

loop_
_atom_site_aniso_label
_atom_site_aniso_U_11
_atom_site_aniso_U_22
_atom_site_aniso_U_33
_atom_site_aniso_U_12
_atom_site_aniso_U_13
_atom_site_aniso_U_23
Bi1 0.03053(9) 0.03335(9) 0.02336(9) -0.00432(6) 0.00457(6) 0.00018(6)
N1 0.0321(17) 0.0393(18) 0.0307(19) 0.0017(13) 0.0023(14) 0.0009(14)
N2 0.0325(16) 0.0342(16) 0.0216(16) -0.0069(13) 0.0061(13) 0.0022(13)
N3 0.0418(19) 0.053(2) 0.052(2) -0.0026(16) 0.0139(17) 0.0137(18)
O11 0.0412(15) 0.0690(19) 0.0247(15) -0.0184(14) 0.0023(12) 0.0043(13)
O12 0.062(2) 0.095(2) 0.0273(17) -0.0225(18) 0.0102(15) 0.0074(16)
O13 0.071(2) 0.105(3) 0.0252(18) -0.019(2) -0.0061(16) 0.0155(17)
O21 0.0361(14) 0.0410(14) 0.0254(14) -0.0129(11) 0.0057(11) 0.0031(11)
O22 0.0423(16) 0.0582(18) 0.0249(16) -0.0082(12) 0.0006(12) 0.0097(12)
O23 0.0358(15) 0.0568(18) 0.0301(16) -0.0098(13) -0.0005(12) 0.0040(13)
O31 0.0390(15) 0.0590(18) 0.0429(18) -0.0015(13) 0.0141(13) 0.0088(14)
C11 0.048(2) 0.040(2) 0.026(2) -0.0058(17) 0.0056(18) 0.0034(17)
C12 0.040(2) 0.033(2) 0.025(2) -0.0022(16) -0.0009(16) 0.0041(15)
C13 0.056(3) 0.049(3) 0.032(3) -0.005(2) -0.002(2) 0.0060(19)
C14 0.043(3) 0.070(3) 0.052(3) -0.005(2) -0.018(2) 0.005(2)
C15 0.036(2) 0.072(3) 0.056(3) -0.005(2) -0.001(2) 0.004(3)
C16 0.038(2) 0.054(3) 0.041(3) -0.0027(19) 0.0094(19) 0.000(2)
C21 0.036(2) 0.0296(19) 0.027(2) -0.0038(15) 0.0065(17) -0.0030(15)
C22 0.0313(18) 0.0269(18) 0.025(2) 0.0009(14) 0.0069(15) -0.0014(15)
C23 0.0310(18) 0.0309(19) 0.030(2) 0.0008(15) 0.0058(16) -0.0020(16)
C24 0.0295(19) 0.043(2) 0.039(2) -0.0086(16) 0.0087(17) -0.0041(18)
C25 0.041(2) 0.049(2) 0.035(2) -0.0106(18) 0.0179(19) 0.0022(18)
C26 0.041(2) 0.048(2) 0.025(2) -0.0090(18) 0.0059(17) 0.0032(17)
C31 0.033(2) 0.045(2) 0.048(3) 0.0026(18) 0.008(2) 0.003(2)
C32 0.068(3) 0.095(4) 0.064(4) 0.007(3) 0.022(3) 0.037(3)
C33 0.082(4) 0.092(4) 0.093(5) -0.042(3) 0.014(3) 0.005(4)
C41 0.0299(19) 0.040(2) 0.029(2) 0.0004(16) 0.0014(16) -0.0051(17)
C42 0.059(3) 0.066(3) 0.042(3) 0.012(2) 0.015(2) -0.002(2)
C43 0.074(3) 0.078(4) 0.048(3) 0.027(3) 0.014(3) -0.018(3)
C44 0.071(3) 0.059(3) 0.060(4) 0.027(3) -0.007(3) -0.021(3)
C45 0.069(3) 0.046(3) 0.061(3) 0.009(2) 0.005(3) 0.005(2)
C46 0.054(2) 0.040(2) 0.041(2) 0.0068(19) 0.011(2) -0.002(2)

loop_
_atom_type_symbol
_atom_type_description
_atom_type_scat_dispersion_real
_atom_type_scat_dispersion_imag
_atom_type_scat_source
C C 0.0033 0.0016 'International Tables Vol C Tables 4.2.6.8 and 6.1.1.4'
H H 0.0000 0.0000 'International Tables Vol C Tables 4.2.6.8 and 6.1.1.4'
N N 0.0061 0.0033 'International Tables Vol C Tables 4.2.6.8 and 6.1.1.4'
O O 0.0106 0.0060 'International Tables Vol C Tables 4.2.6.8 and 6.1.1.4'
Bi Bi -4.1077 10.2566 'International Tables Vol C Tables 4.2.6.8 and 6.1.1.4'

loop_
_geom_angle_atom_site_label_1
_geom_angle_atom_site_label_2
_geom_angle_atom_site_label_3
_geom_angle_site_symmetry_1
_geom_angle_site_symmetry_3
_geom_angle
_geom_angle_publ_flag
C41 Bi1 O11 . . 85.44(12) ?
C41 Bi1 O21 . . 83.65(11) ?
O11 Bi1 O21 . . 139.90(9) ?
C41 Bi1 N2 . . 92.01(11) ?
O11 Bi1 N2 . . 74.25(9) ?
O21 Bi1 N2 . . 67.72(9) ?
C41 Bi1 O31 . . 83.76(12) ?
O11 Bi1 O31 . . 139.33(9) ?
O21 Bi1 O31 . . 77.37(9) ?
N2 Bi1 O31 . . 145.09(9) ?
C41 Bi1 N1 . . 87.62(11) ?
O11 Bi1 N1 . . 64.98(10) ?
O21 Bi1 N1 . . 152.21(9) ?
N2 Bi1 N1 . . 139.13(10) ?
O31 Bi1 N1 . . 75.49(10) ?
C16 N1 C12 . . 118.8(3) ?
C16 N1 Bi1 . . 127.9(3) ?
C12 N1 Bi1 . . 112.8(2) ?
C26 N2 C22 . . 119.6(3) ?
C26 N2 Bi1 . . 125.0(2) ?
C22 N2 Bi1 . . 114.9(2) ?
C31 N3 C33 . . 119.6(4) ?
C31 N3 C32 . . 121.8(4) ?
C33 N3 C32 . . 118.6(4) ?
C11 O11 Bi1 . . 126.2(2) ?
C21 O21 Bi1 . . 121.9(2) ?
C31 O31 Bi1 . . 129.4(3) ?
O12 C11 O11 . . 122.8(4) ?
O12 C11 C12 . . 118.7(3) ?
O11 C11 C12 . . 118.5(3) ?
N1 C12 C13 . . 122.4(4) ?
N1 C12 C11 . . 117.3(3) ?
C13 C12 C11 . . 120.3(4) ?
O13 C13 C14 . . 120.1(4) ?
O13 C13 C12 . . 122.3(4) ?
C14 C13 C12 . . 117.7(4) ?
C15 C14 C13 . . 119.1(4) ?
C14 C15 C16 . . 119.9(4) ?
N1 C16 C15 . . 122.1(4) ?
O22 C21 O21 . . 125.1(3) ?
O22 C21 C22 . . 117.4(3) ?
O21 C21 C22 . . 117.5(3) ?
N2 C22 C23 . . 121.1(3) ?
N2 C22 C21 . . 117.7(3) ?
C23 C22 C21 . . 121.3(3) ?
O23 C23 C24 . . 119.0(3) ?
O23 C23 C22 . . 122.4(3) ?
C24 C23 C22 . . 118.6(3) ?
C25 C24 C23 . . 119.5(3) ?
C24 C25 C26 . . 119.3(3) ?
N2 C26 C25 . . 121.9(3) ?
O31 C31 N3 . . 124.7(4) ?
C46 C41 C42 . . 117.9(4) ?
C46 C41 Bi1 . . 119.3(3) ?
C42 C41 Bi1 . . 122.7(3) ?
C43 C42 C41 . . 120.8(5) ?
C44 C43 C42 . . 120.9(5) ?
C43 C44 C45 . . 119.7(5) ?
C44 C45 C46 . . 120.0(5) ?
C41 C46 C45 . . 120.7(4) ?
O13 H13A O12 . . 147(4) ?

loop_
_geom_bond_atom_site_label_1
_geom_bond_atom_site_label_2
_geom_bond_site_symmetry_2
_geom_bond_distance
_geom_bond_publ_flag
Bi1 C41 . 2.245(4) ?
Bi1 O11 . 2.348(3) ?
Bi1 O21 . 2.382(3) ?
Bi1 N2 . 2.488(3) ?
Bi1 O31 . 2.534(3) ?
Bi1 N1 . 2.660(3) ?
N1 C16 . 1.328(5) ?
N1 C12 . 1.338(5) ?
N2 C26 . 1.327(4) ?
N2 C22 . 1.352(4) ?
N3 C31 . 1.313(5) ?
N3 C33 . 1.445(6) ?
N3 C32 . 1.453(6) ?
O11 C11 . 1.264(5) ?
O12 C11 . 1.243(5) ?
O13 C13 . 1.336(5) ?
O21 C21 . 1.269(4) ?
O22 C21 . 1.242(5) ?
O23 C23 . 1.342(4) ?
O31 C31 . 1.235(5) ?
C11 C12 . 1.483(5) ?
C12 C13 . 1.403(6) ?
C13 C14 . 1.396(7) ?
C14 C15 . 1.360(7) ?
C15 C16 . 1.384(6) ?
C21 C22 . 1.499(5) ?
C22 C23 . 1.398(5) ?
C23 C24 . 1.386(5) ?
C24 C25 . 1.368(5) ?
C25 C26 . 1.388(5) ?
C41 C46 . 1.378(6) ?
C41 C42 . 1.382(5) ?
C42 C43 . 1.381(7) ?
C43 C44 . 1.345(7) ?
C44 C45 . 1.374(7) ?
C45 C46 . 1.389(6) ?
O13 H13A . 0.84(3) ?
O23 H23A . 0.84(3) ?

loop_
_geom_hbond_atom_site_label_D
_geom_hbond_atom_site_label_H
_geom_hbond_atom_site_label_A
_geom_hbond_site_symmetry_A
_geom_hbond_distance_DH
_geom_hbond_distance_HA
_geom_hbond_distance_DA
_geom_hbond_angle_DHA
O13 H13A O12 . 0.84(3) 1.80(3) 2.541(5) 147(4)
O23 H23A O22 . 0.84(3) 1.79(3) 2.555(5) 150(3)
O23 H23A O13 1_656 0.84(3) 2.52(2) 2.917(6) 110(2)
